data_4348531
loop_
_publ_author_name
'Yao, Ru-Xin'
'Cui, Xin'
'Jia, Xiao-Xia'
'Zhang, Fu-Qiang'
'Zhang, Xian-Ming'

_publ_section_title
;
 A Luminescent Zinc(II) Metal-Organic Framework (MOF) with Conjugated
 \p-Electron Ligand for High Iodine Capture and Nitro-Explosive Detection.
;
_journal_issue 18
_journal_name_full 'Inorganic chemistry'
_journal_page_first 9270
_journal_page_last 9275
_journal_paper_doi 10.1021/acs.inorgchem.6b01312
_journal_volume 55
_journal_year 2016
_chemical_formula_moiety '0.11(C230.97 H124.11 N17.98 O77.07 Zn18)'
_chemical_formula_sum 'C25.66 H13.79 N1.99 O8.57 Zn2'
_chemical_formula_weight 617.74
_space_group_crystal_system trigonal
_space_group_IT_number 166
_space_group_name_Hall '-R 3 2"'
_space_group_name_H-M_alt 'R -3 m :H'
_atom_sites_solution_hydrogens mixed
_audit_creation_date 2016-07-19
_audit_creation_method
;
Olex2 1.2
(compiled 2016.02.19 svn.r3266 for OlexSys, GUI svn.r5155)
;
_cell_angle_alpha 90
_cell_angle_beta 90
_cell_angle_gamma 120
_cell_formula_units_Z 9
_cell_length_a 18.8317(10)
_cell_length_b 18.8317(10)
_cell_length_c 38.5698(13)
_cell_measurement_reflns_used 3700
_cell_measurement_temperature 293(2)
_cell_measurement_theta_max 25.1750
_cell_measurement_theta_min 2.9180
_cell_volume 11845.6(10)
_computing_cell_refinement
;
CrysAlisPro, Agilent Technologies,
Version 1.171.37.35 (release 13-08-2014 CrysAlis171 .NET)
(compiled Aug 13 2014,18:06:01)
;
_computing_data_collection
;
CrysAlisPro, Agilent Technologies,
Version 1.171.37.35 (release 13-08-2014 CrysAlis171 .NET)
(compiled Aug 13 2014,18:06:01)
;
_computing_data_reduction
;
CrysAlisPro, Agilent Technologies,
Version 1.171.37.35 (release 13-08-2014 CrysAlis171 .NET)
(compiled Aug 13 2014,18:06:01)
;
_computing_molecular_graphics 'Olex2 (Dolomanov et al., 2009)'
_computing_publication_material 'Olex2 (Dolomanov et al., 2009)'
_computing_structure_refinement 'ShelXL (Sheldrick, 2015)'
_diffrn_ambient_temperature 293(2)
_diffrn_detector 'CCD plate'
_diffrn_detector_area_resol_mean 16.0710
_diffrn_detector_type Eos
_diffrn_measured_fraction_theta_full 0.998
_diffrn_measured_fraction_theta_max 0.998
_diffrn_measurement_details
;
#__ type_ start__ end____ width___ exp.time_
  1 omega  -52.00   70.00   1.0000   24.3900
omega____ theta____ kappa____ phi______ frames
    -       18.2711    0.0000 -180.0000 122

#__ type_ start__ end____ width___ exp.time_
  2 omega   -6.00   47.00   1.0000   24.3900
omega____ theta____ kappa____ phi______ frames
    -       18.2711  -77.0000  -90.0000 53

#__ type_ start__ end____ width___ exp.time_
  3 omega  -25.00   16.00   1.0000   24.3900
omega____ theta____ kappa____ phi______ frames
    -      -18.5836  -99.0000   60.0000 41

#__ type_ start__ end____ width___ exp.time_
  4 omega   -4.00   23.00   1.0000   24.3900
omega____ theta____ kappa____ phi______ frames
    -      -18.5836  -99.0000  -30.0000 27
;
_diffrn_measurement_device 'four-circle diffractometer'
_diffrn_measurement_device_type 'Xcalibur, Eos, Gemini'
_diffrn_measurement_method '\w scans'
_diffrn_orient_matrix_UB_11 0.0411146667
_diffrn_orient_matrix_UB_12 0.0082157333
_diffrn_orient_matrix_UB_13 0.0000622333
_diffrn_orient_matrix_UB_21 -0.0141308333
_diffrn_orient_matrix_UB_22 -0.0423865667
_diffrn_orient_matrix_UB_23 0.0022296333
_diffrn_orient_matrix_UB_31 -0.0015632333
_diffrn_orient_matrix_UB_32 -0.0051617667
_diffrn_orient_matrix_UB_33 -0.0182463667
_diffrn_radiation_monochromator graphite
_diffrn_radiation_probe x-ray
_diffrn_radiation_type MoK\a
_diffrn_radiation_wavelength 0.71073
_diffrn_reflns_av_R_equivalents 0.0519
_diffrn_reflns_av_unetI/netI 0.0455
_diffrn_reflns_Laue_measured_fraction_full 0.998
_diffrn_reflns_Laue_measured_fraction_max 0.998
_diffrn_reflns_limit_h_max 14
_diffrn_reflns_limit_h_min -23
_diffrn_reflns_limit_k_max 23
_diffrn_reflns_limit_k_min -14
_diffrn_reflns_limit_l_max 52
_diffrn_reflns_limit_l_min -51
_diffrn_reflns_number 18212
_diffrn_reflns_point_group_measured_fraction_full 0.998
_diffrn_reflns_point_group_measured_fraction_max 0.998
_diffrn_reflns_theta_full 25.242
_diffrn_reflns_theta_max 26.364
_diffrn_reflns_theta_min 2.681
_diffrn_source 'Enhance (Mo) X-ray Source'
_exptl_absorpt_coefficient_mu 0.938
_exptl_absorpt_correction_T_max 1.00000
_exptl_absorpt_correction_T_min 0.74545
_exptl_absorpt_correction_type multi-scan
_exptl_absorpt_process_details
;
CrysAlisPro, Agilent Technologies,
Version 1.171.37.35 (release 13-08-2014 CrysAlis171 .NET)
(compiled Aug 13 2014,18:06:01)
Empirical absorption correction using spherical harmonics,
 implemented in SCALE3 ABSPACK scaling algorithm.
;
_exptl_crystal_colour 'clear colourless'
_exptl_crystal_density_diffrn 0.779
_exptl_crystal_description block
_exptl_crystal_F_000 2792
_exptl_crystal_size_max 0.28
_exptl_crystal_size_mid 0.26
_exptl_crystal_size_min 0.22
_refine_diff_density_max 1.037
_refine_diff_density_min -0.501
_refine_diff_density_rms 0.088
_refine_ls_extinction_method none
_refine_ls_goodness_of_fit_ref 1.066
_refine_ls_hydrogen_treatment mixed
_refine_ls_matrix_type full
_refine_ls_number_parameters 125
_refine_ls_number_reflns 2961
_refine_ls_number_restraints 19
_refine_ls_restrained_S_all 4.238
_refine_ls_R_factor_all 0.0829
_refine_ls_R_factor_gt 0.0646
_refine_ls_shift/su_max 0.001
_refine_ls_shift/su_mean 0.000
_refine_ls_structure_factor_coef Fsqd
_refine_ls_weighting_details 'w=1/[\s^2^(Fo^2^)+(0.1264P)^2^] where P=(Fo^2^+2Fc^2^)/3'
_refine_ls_weighting_scheme calc
_refine_ls_wR_factor_gt 0.1808
_refine_ls_wR_factor_ref 0.1939
_reflns_Friedel_coverage 0.000
_reflns_number_gt 2093
_reflns_number_total 2961
_reflns_threshold_expression 'I > 2\s(I)'
_cod_data_source_file ic6b01312_si_002.cif
_cod_data_source_block a
_cod_original_cell_volume 11845.6(13)
_cod_original_sg_symbol_H-M 'R -3 m'
_cod_database_code 4348531
_chemical_oxdiff_formula 'C H N O Zn'
_shelx_space_group_comment
;
The symmetry employed for this shelxl refinement is uniquely defined
by the following loop, which should always be used as a source of
symmetry information in preference to the above space-group names.
They are only intended as comments.
;
_shelx_estimated_absorpt_t_max 0.820
_shelx_estimated_absorpt_t_min 0.779
_reflns_odcompleteness_completeness 99.80
_reflns_odcompleteness_iscentric 1
_reflns_odcompleteness_theta 26.32
_olex2_refinement_description
;
1. Fixed Uiso
 At 1.2 times of:
  All C(H) groups
2. Shared sites
{N1, O13}
3. Restrained distances
 N2-N2
 2.1 with sigma of 0.01
4. Restrained planarity
 N1, C9, C9_$1, C10, C8, C8_$1
 with sigma of 0.1
 N1, C9, C10, C8
 with sigma of 0.01
5. Rigid bond restraints
 O2, C7
 with sigma for 1-2 distances of 0.001 and sigma for 1-3 distances of 0.002
 N1, C8
 with sigma for 1-2 distances of 0.001 and sigma for 1-3 distances of 0.002
6. Uiso/Uaniso restraints and constraints
Uanis(C8) \\sim Ueq: with sigma of 0.01 and sigma for terminal atoms of 0.01
Uanis(O13) \\sim Ueq: with sigma of 0.01 and sigma for terminal atoms of 0.02
Uanis(C10) = Uanis(C9)
Uanis(N1) = Uanis(O13)
7. Others
 Sof(H5)=Sof(C6B)=Sof(H6B)=1-FVAR(1)
 Sof(O13)=0.5*(1-FVAR(2))
 Sof(C6A)=Sof(H6A)=FVAR(1)
 Sof(N2)=0.25*FVAR(3)
 Sof(C10)=0.375*FVAR(3)
 Sof(N1)=Sof(C9)=Sof(H9)=Sof(C8)=Sof(H8)=0.5*FVAR(3)
8.a Ternary CH refined with riding coordinates:
 C5(H5), C6A(H6A)
8.b Aromatic/amide H refined with riding coordinates:
 C3(H3), C1(H1), C9(H9), C8(H8)
;
_shelx_shelxl_version_number 2014/7
_olex2_submission_special_instructions 'No special instructions were received'

loop_
_space_group_symop_operation_xyz
'x, y, z'
'-y, x-y, z'
'y, x, -z'
'-x+y, -x, z'
'x-y, -y, -z'
'-x, -x+y, -z'
'x+2/3, y+1/3, z+1/3'
'-y+2/3, x-y+1/3, z+1/3'
'y+2/3, x+1/3, -z+1/3'
'-x+y+2/3, -x+1/3, z+1/3'
'x-y+2/3, -y+1/3, -z+1/3'
'-x+2/3, -x+y+1/3, -z+1/3'
'x+1/3, y+2/3, z+2/3'
'-y+1/3, x-y+2/3, z+2/3'
'y+1/3, x+2/3, -z+2/3'
'-x+y+1/3, -x+2/3, z+2/3'
'x-y+1/3, -y+2/3, -z+2/3'
'-x+1/3, -x+y+2/3, -z+2/3'
'-x, -y, -z'
'y, -x+y, -z'
'-y, -x, z'
'x-y, x, -z'
'-x+y, y, z'
'x, x-y, z'
'-x+2/3, -y+1/3, -z+1/3'
'y+2/3, -x+y+1/3, -z+1/3'
'-y+2/3, -x+1/3, z+1/3'
'x-y+2/3, x+1/3, -z+1/3'
'-x+y+2/3, y+1/3, z+1/3'
'x+2/3, x-y+1/3, z+1/3'
'-x+1/3, -y+2/3, -z+2/3'
'y+1/3, -x+y+2/3, -z+2/3'
'-y+1/3, -x+2/3, z+2/3'
'x-y+1/3, x+2/3, -z+2/3'
'-x+y+1/3, y+2/3, z+2/3'
'x+1/3, x-y+2/3, z+2/3'

loop_
_atom_site_label
_atom_site_type_symbol
_atom_site_fract_x
_atom_site_fract_y
_atom_site_fract_z
_atom_site_U_iso_or_equiv
_atom_site_adp_type
_atom_site_occupancy
_atom_site_site_symmetry_order
_atom_site_calc_flag
_atom_site_refinement_flags_posn
_atom_site_refinement_flags_adp
_atom_site_refinement_flags_occupancy
_atom_site_disorder_assembly
_atom_site_disorder_group
Zn1 Zn 0.61407(3) 0.80703(2) 0.30146(2) 0.0371(3) Uani 1 2 d S T P . .
O1 O 0.55552(18) 0.70306(18) 0.33002(7) 0.0695(9) Uani 1 1 d . . . . .
O2 O 0.63282(17) 0.74215(18) 0.37719(7) 0.0688(9) Uani 1 1 d . U . . .
C7 C 0.5715(2) 0.6934(2) 0.36081(9) 0.0496(9) Uani 1 1 d . U . . .
C3 C 0.5283(3) 0.5987(3) 0.41126(10) 0.0685(13) Uani 1 1 d . . . . .
H3 H 0.5763 0.6364 0.4224 0.082 Uiso 1 1 calc R . . . .
C2 C 0.5139(2) 0.6136(2) 0.37744(9) 0.0538(10) Uani 1 1 d . . . . .
C1 C 0.44344(18) 0.55656(18) 0.36090(13) 0.0542(14) Uani 1 2 d S T P . .
H1 H 0.4342 0.5658 0.3381 0.065 Uiso 1 2 calc RS T P . .
C4 C 0.4717(2) 0.5283(2) 0.42862(14) 0.0651(18) Uani 1 2 d S T P A .
C5 C 0.4865(3) 0.5135(3) 0.46546(15) 0.077(2) Uani 1 2 d S T P . .
H5 H 0.5165 0.4835 0.4669 0.093 Uiso 0.56(3) 2 calc RS T P A 2
N1 N 0.5486(3) 0.77428(16) 0.25713(11) 0.073(2) Uani 0.666(15) 2 d S TU P A 1
C9 C 0.5117(9) 0.6982(10) 0.2038(3) 0.138(7) Uani 0.333(8) 1 d . . . A 1
H9 H 0.5051 0.6528 0.1914 0.166 Uiso 0.333(8) 1 calc R . . A 1
N2 N 0.4510(13) 0.7255(6) 0.1562(3) 0.088(6) Uani 0.333(8) 2 d DS T P A 1
C10 C 0.4976(12) 0.7488(6) 0.1904(3) 0.138(7) Uani 0.500(12) 2 d S T P A 1
C8 C 0.5376(7) 0.7109(10) 0.2375(4) 0.108(5) Uani 0.333(8) 1 d . U . A 1
H8 H 0.5485 0.6725 0.2476 0.130 Uiso 0.333(8) 1 calc R . . A 1
C6A C 0.4541(9) 0.4421(8) 0.4794(3) 0.159(9) Uani 0.719(14) 1 d . . . A 1
H6A H 0.4432 0.3911 0.4680 0.191 Uiso 0.719(14) 1 calc R . . A 1
C6B C 0.4191(9) 0.4828(11) 0.4899(4) 0.050(5) Uani 0.281(14) 1 d . . . A 2
H6B H 0.362(9) 0.459(8) 0.503(3) 0.060 Uiso 0.281(14) 1 d R . . A 2
O13 O 0.5486(3) 0.77428(16) 0.25713(11) 0.073(2) Uani 0.281(14) 2 d S TU P A 2

loop_
_atom_site_aniso_label
_atom_site_aniso_U_11
_atom_site_aniso_U_22
_atom_site_aniso_U_33
_atom_site_aniso_U_23
_atom_site_aniso_U_13
_atom_site_aniso_U_12
Zn1 0.0324(3) 0.0485(3) 0.0251(3) -0.00035(10) -0.00070(19) 0.01622(17)
O1 0.072(2) 0.0605(19) 0.0531(15) 0.0249(14) 0.0051(13) 0.0165(15)
O2 0.0459(15) 0.0563(17) 0.0648(16) 0.0126(13) -0.0079(12) -0.0041(13)
C7 0.0331(17) 0.047(2) 0.0458(19) 0.0122(15) 0.0004(12) 0.0034(14)
C3 0.055(3) 0.066(3) 0.047(2) 0.0091(19) -0.0116(18) 0.002(2)
C2 0.051(2) 0.055(2) 0.0417(18) 0.0120(17) -0.0039(16) 0.0159(19)
C1 0.053(2) 0.053(2) 0.045(3) 0.0046(12) -0.0046(12) 0.019(3)
C4 0.062(3) 0.062(3) 0.036(3) 0.0130(15) -0.0130(15) 0.006(3)
C5 0.073(3) 0.073(3) 0.044(3) 0.0187(18) -0.0187(18) 0.005(4)
N1 0.081(4) 0.094(3) 0.041(3) -0.0097(12) -0.019(2) 0.041(2)
C9 0.28(2) 0.132(17) 0.031(6) -0.031(8) -0.038(8) 0.120(17)
N2 0.151(17) 0.099(9) 0.032(7) -0.027(4) -0.055(9) 0.075(9)
C10 0.28(2) 0.132(17) 0.031(6) -0.031(8) -0.038(8) 0.120(17)
C8 0.132(10) 0.110(8) 0.094(8) -0.038(6) -0.045(7) 0.069(7)
C6A 0.153(12) 0.093(8) 0.082(6) 0.042(6) -0.056(7) -0.050(8)
C6B 0.038(8) 0.059(10) 0.032(7) 0.019(6) 0.001(5) 0.010(7)
O13 0.081(4) 0.094(3) 0.041(3) -0.0097(12) -0.019(2) 0.041(2)

loop_
_atom_type_symbol
_atom_type_description
_atom_type_scat_dispersion_real
_atom_type_scat_dispersion_imag
_atom_type_scat_source
C C 0.0033 0.0016 'International Tables Vol C Tables 4.2.6.8 and 6.1.1.4'
H H 0.0000 0.0000 'International Tables Vol C Tables 4.2.6.8 and 6.1.1.4'
N N 0.0061 0.0033 'International Tables Vol C Tables 4.2.6.8 and 6.1.1.4'
O O 0.0106 0.0060 'International Tables Vol C Tables 4.2.6.8 and 6.1.1.4'
Zn Zn 0.2839 1.4301 'International Tables Vol C Tables 4.2.6.8 and 6.1.1.4'

loop_
_geom_angle_atom_site_label_1
_geom_angle_atom_site_label_2
_geom_angle_atom_site_label_3
_geom_angle
_geom_angle_site_symmetry_1
_geom_angle_site_symmetry_3
O1 Zn1 Zn1 79.86(8) 24_565 31_665
O1 Zn1 Zn1 79.86(8) . 31_665
O1 Zn1 O1 87.97(19) . 24_565
O1 Zn1 O2 157.75(12) 24_565 18_655
O1 Zn1 O2 88.45(14) 24_565 31_665
O1 Zn1 O2 88.45(14) . 18_655
O1 Zn1 O2 157.74(12) . 31_665
O2 Zn1 Zn1 77.89(8) 31_665 31_665
O2 Zn1 Zn1 77.89(8) 18_655 31_665
O2 Zn1 O2 86.6(2) 18_655 31_665
N1 Zn1 Zn1 177.09(16) . 31_665
N1 Zn1 O1 102.20(13) . 24_565
N1 Zn1 O1 102.20(13) . .
N1 Zn1 O2 100.03(13) . 31_665
N1 Zn1 O2 100.03(13) . 18_655
O13 Zn1 Zn1 177.09(16) . 31_665
O13 Zn1 O1 102.20(13) . 24_565
O13 Zn1 O1 102.20(13) . .
O13 Zn1 O2 100.03(13) . 31_665
O13 Zn1 O2 100.03(13) . 18_655
C7 O1 Zn1 126.8(3) . .
C7 O2 Zn1 129.5(3) . 31_665
O1 C7 C2 116.5(3) . .
O2 C7 O1 125.3(3) . .
O2 C7 C2 118.0(3) . .
C2 C3 H3 119.6 . .
C2 C3 C4 120.8(4) . .
C4 C3 H3 119.6 . .
C3 C2 C7 119.4(3) . .
C1 C2 C7 121.2(3) . .
C1 C2 C3 119.1(4) . .
C2 C1 C2 121.3(5) 21_665 .
C2 C1 H1 119.3 21_665 .
C2 C1 H1 119.3 . .
C3 C4 C3 118.8(5) 21_665 .
C3 C4 C5 120.6(2) 21_665 .
C3 C4 C5 120.6(2) . .
C4 C5 H5 112.0 . .
C6A C5 C4 123.8(5) . .
C6A C5 C4 123.8(5) 21_665 .
C6A C5 C6A 99.1(12) 21_665 .
C6B C5 C4 118.9(7) . .
C6B C5 C4 118.9(7) 21_665 .
C6B C5 H5 112.0 21_665 .
C6B C5 H5 112.0 . .
C6B C5 C6B 79.2(15) 21_665 .
C8 N1 Zn1 123.3(8) 24_565 .
C8 N1 Zn1 123.3(8) . .
C8 N1 C8 109.0(16) 24_565 .
C10 C9 H9 121.3 . .
C10 C9 C8 117.4(17) . .
C8 C9 H9 121.3 . .
C9 C10 C9 125.2(17) 24_565 .
C9 C10 N2 117.2(8) . .
C9 C10 N2 117.2(8) 24_565 .
N1 C8 C9 125.2(17) . .
N1 C8 H8 117.4 . .
C9 C8 H8 117.4 . .
C5 C6A C6A 40.5(6) . 21_665
C5 C6A C6A 106.7(16) . 3_556
C5 C6A H6A 126.6 . .
C6A C6A C6A 90.000(11) 3_556 21_665
C6A C6A H6A 126.6 3_556 .
C6A C6A H6A 126.6 21_665 .
C5 C6B C6B 50.4(8) . 21_665
C5 C6B H6B 168(7) . .
C6B C6B H6B 136(7) 21_665 .

loop_
_geom_bond_atom_site_label_1
_geom_bond_atom_site_label_2
_geom_bond_distance
_geom_bond_site_symmetry_2
Zn1 Zn1 2.9979(9) 31_665
Zn1 O1 2.026(3) .
Zn1 O1 2.026(3) 24_565
Zn1 O2 2.039(3) 31_665
Zn1 O2 2.039(3) 18_655
Zn1 N1 2.016(4) .
Zn1 O13 2.016(4) .
O1 C7 1.260(4) .
O2 Zn1 2.039(3) 31_665
O2 C7 1.232(4) .
C7 C2 1.488(5) .
C3 H3 0.9300 .
C3 C2 1.389(5) .
C3 C4 1.389(5) .
C2 C1 1.377(4) .
C1 C2 1.377(4) 21_665
C1 H1 0.9300 .
C4 C3 1.389(5) 21_665
C4 C5 1.500(7) .
C5 H5 0.9800 .
C5 C6A 1.284(11) .
C5 C6A 1.284(11) 21_665
C5 C6B 1.449(16) 21_665
C5 C6B 1.449(16) .
N1 C8 1.339(17) 24_565
N1 C8 1.339(17) .
C9 H9 0.9300 .
C9 C10 1.223(17) .
C9 C8 1.369(19) .
N2 C10 1.525(18) .
C10 C9 1.223(17) 24_565
C8 H8 0.9300 .
C6A C6A 1.954(16) 21_665
C6A C6A 1.64(3) 3_556
C6A H6A 0.9800 .
C6B C6B 1.85(3) 21_665
C6B H6B 1.06(14) .

loop_
_geom_torsion_atom_site_label_1
_geom_torsion_atom_site_label_2
_geom_torsion_atom_site_label_3
_geom_torsion_atom_site_label_4
_geom_torsion
_geom_torsion_site_symmetry_1
_geom_torsion_site_symmetry_4
Zn1 O1 C7 O2 -10.9(7) . .
Zn1 O1 C7 C2 173.7(3) . .
Zn1 O2 C7 O1 10.7(7) 31_665 .
Zn1 O2 C7 C2 -174.0(3) 31_665 .
Zn1 N1 C8 C9 -163.2(7) . .
O1 C7 C2 C3 179.5(4) . .
O1 C7 C2 C1 -5.3(7) . .
O2 C7 C2 C3 3.8(7) . .
O2 C7 C2 C1 179.0(4) . .
C7 C2 C1 C2 -173.9(4) . 21_665
C3 C2 C1 C2 1.3(9) . 21_665
C3 C4 C5 C6A -156.2(14) . .
C3 C4 C5 C6A 23.8(16) 21_665 .
C3 C4 C5 C6A 156.2(14) 21_665 21_665
C3 C4 C5 C6A -23.8(16) . 21_665
C3 C4 C5 C6B -136.7(11) 21_665 21_665
C3 C4 C5 C6B -43.3(13) 21_665 .
C3 C4 C5 C6B 43.3(13) . 21_665
C3 C4 C5 C6B 136.7(11) . .
C2 C3 C4 C3 1.6(11) . 21_665
C2 C3 C4 C5 -178.4(6) . .
C4 C3 C2 C7 173.9(5) . .
C4 C3 C2 C1 -1.4(8) . .
C4 C5 C6A C6A -149.0(10) . 3_556
C4 C5 C6A C6A 142(2) . 21_665
C4 C5 C6B C6B -117.2(12) . 21_665
C10 C9 C8 N1 0.2(4) . .
C8 N1 C8 C9 -5.8(11) 24_565 .
C8 C9 C10 C9 7.0(14) . 24_565
C8 C9 C10 N2 -166.6(15) . .
C6A C5 C6A C6A 69(2) 21_665 3_556

loop_
_smtbx_masks_void_nr
_smtbx_masks_void_average_x
_smtbx_masks_void_average_y
_smtbx_masks_void_average_z
_smtbx_masks_void_volume
_smtbx_masks_void_count_electrons
1 -0.958 -0.251 -0.920 6767.7 0.0
